data_7247072
loop_
_publ_author_name
'Luo, Tong-Kai'
'Zhong, Xiang'
'Zhang, Qing-Yun'
'Chen, Xiao-Feng'
'Xu, Hui'
'Peng, Yan'
'Liu, Sui-Jun'
'Hu, Zhao-Bo'
'Wen, He-Rui'

_publ_section_title
;
 Effect of remote substituents and coordination anions on the magnetic
 properties of Co(ii) dimer complexes
;
_journal_issue 34
_journal_name_full CrystEngComm
_journal_page_first 4873
_journal_page_last 4878
_journal_paper_doi 10.1039/D3CE00523B
_journal_volume 25
_journal_year 2023
_chemical_formula_moiety '2(C34 H42 Br2 Co2 N4 O6)'
_chemical_formula_sum 'C68 H84 Br4 Co4 N8 O12'
_chemical_formula_weight 1760.79
_chemical_name_systematic '[Co2L2(acac)2]2'
_space_group_crystal_system monoclinic
_space_group_IT_number 14
_space_group_name_Hall '-P 2ybc'
_space_group_name_H-M_alt 'P 1 21/c 1'
_atom_sites_solution_hydrogens geom
_atom_sites_solution_primary iterative
_audit_creation_date 2023-04-07
_audit_creation_method
;
Olex2 1.5-alpha
(compiled 2021.06.18 svn.r64d69d6c for OlexSys, GUI svn.r6354)
;
_audit_update_record
;
2023-05-15 deposited with the CCDC.	2023-07-19 downloaded from the CCDC.
;
_cell_angle_alpha 90
_cell_angle_beta 96.955(2)
_cell_angle_gamma 90
_cell_formula_units_Z 2
_cell_length_a 18.0168(10)
_cell_length_b 22.4384(13)
_cell_length_c 9.4282(6)
_cell_measurement_reflns_used 9933
_cell_measurement_temperature 273.15
_cell_measurement_theta_max 27.51
_cell_measurement_theta_min 2.91
_cell_volume 3783.5(4)
_computing_molecular_graphics 'Olex2 1.5-alpha (Dolomanov et al., 2009)'
_computing_publication_material 'Olex2 1.5-alpha (Dolomanov et al., 2009)'
_computing_structure_refinement 'SHELXL 2019/2 (Sheldrick, 2015)'
_computing_structure_solution 'olex2.solve 1.5-alpha (Bourhis et al., 2015)'
_diffrn_ambient_temperature 273.15
_diffrn_measured_fraction_theta_full 0.998
_diffrn_measured_fraction_theta_max 0.995
_diffrn_measurement_device_type 'CCD area detector'
_diffrn_measurement_method 'phi and omega scans'
_diffrn_radiation_monochromator graphite
_diffrn_radiation_type MoK\a
_diffrn_radiation_wavelength 0.71073
_diffrn_reflns_av_R_equivalents 0.0976
_diffrn_reflns_av_unetI/netI 0.0866
_diffrn_reflns_Laue_measured_fraction_full 0.998
_diffrn_reflns_Laue_measured_fraction_max 0.995
_diffrn_reflns_limit_h_max 23
_diffrn_reflns_limit_h_min -23
_diffrn_reflns_limit_k_max 29
_diffrn_reflns_limit_k_min -29
_diffrn_reflns_limit_l_max 12
_diffrn_reflns_limit_l_min -12
_diffrn_reflns_number 55799
_diffrn_reflns_point_group_measured_fraction_full 0.998
_diffrn_reflns_point_group_measured_fraction_max 0.995
_diffrn_reflns_theta_full 25.242
_diffrn_reflns_theta_max 27.578
_diffrn_reflns_theta_min 2.955
_diffrn_source_current 30.0
_diffrn_source_power 1.35
_diffrn_source_voltage 45.0
_exptl_absorpt_coefficient_mu 3.035
_exptl_absorpt_correction_type none
_exptl_crystal_density_diffrn 1.546
_exptl_crystal_description Block
_exptl_crystal_F_000 1784
_refine_diff_density_max 1.139
_refine_diff_density_min -1.028
_refine_diff_density_rms 0.071
_refine_ls_extinction_method none
_refine_ls_goodness_of_fit_ref 1.023
_refine_ls_hydrogen_treatment constr
_refine_ls_matrix_type full
_refine_ls_number_parameters 437
_refine_ls_number_reflns 8721
_refine_ls_number_restraints 0
_refine_ls_restrained_S_all 1.023
_refine_ls_R_factor_all 0.1564
_refine_ls_R_factor_gt 0.0650
_refine_ls_shift/su_max 0.000
_refine_ls_shift/su_mean 0.000
_refine_ls_structure_factor_coef Fsqd
_refine_ls_weighting_details 'w=1/[\s^2^(Fo^2^)+(0.0342P)^2^+7.0253P] where P=(Fo^2^+2Fc^2^)/3'
_refine_ls_weighting_scheme calc
_refine_ls_wR_factor_gt 0.1048
_refine_ls_wR_factor_ref 0.1305
_reflns_Friedel_coverage 0.000
_reflns_number_gt 4504
_reflns_number_total 8721
_reflns_threshold_expression 'I > 2\s(I)'
_cod_data_source_file d3ce00523b2.cif
_cod_data_source_block q
_cod_depositor_comments 'Adding full bibliography for 7247070--7247073.cif.'
_cod_database_code 7247072
_shelx_shelxl_version_number 2019/2
_shelx_space_group_comment
;
The symmetry employed for this shelxl refinement is uniquely defined
by the following loop, which should always be used as a source of
symmetry information in preference to the above space-group names.
They are only intended as comments.
;
_olex2_refinement_description
;
1. Fixed Uiso
 At 1.2 times of:
  All C(H) groups, All C(H,H) groups
 At 1.5 times of:
  All C(H,H,H) groups
2.a Secondary CH2 refined with riding coordinates:
 C11(H11A,H11B), C12(H12A,H12B), C10(H10A,H10B), C9(H9A,H9B), C29(H29A,H29B),
 C28(H28A,H28B), C8(H8A,H8B), C27(H27A,H27B), C26(H26A,H26B), C25(H25A,H25B)
2.b Aromatic/amide H refined with riding coordinates:
 C7(H7), C3(H3), C2(H2), C5(H5), C24(H24), C19(H19), C22(H22), C20(H20),
 C15(H15), C32(H32)
2.c Idealised Me refined as rotating group:
 C17(H17A,H17B,H17C), C34(H34A,H34B,H34C), C30(H30A,H30B,H30C), C13(H13A,H13B,
 H13C)
;
_olex2_submission_special_instructions 'No special instructions were received'

loop_
_space_group_symop_operation_xyz
'x, y, z'
'-x, y+1/2, -z+1/2'
'-x, -y, -z'
'x, -y-1/2, z-1/2'

loop_
_atom_site_label
_atom_site_type_symbol
_atom_site_fract_x
_atom_site_fract_y
_atom_site_fract_z
_atom_site_U_iso_or_equiv
_atom_site_adp_type
_atom_site_occupancy
_atom_site_site_symmetry_order
_atom_site_calc_flag
_atom_site_refinement_flags_posn
_atom_site_refinement_flags_adp
_atom_site_refinement_flags_occupancy
_atom_site_disorder_assembly
_atom_site_disorder_group
Br1 Br 0.21044(4) 0.19147(3) 0.73434(7) 0.0758(2) Uani 1 1 d . . . . .
Co1 Co -0.08310(4) 0.09150(3) 0.15304(7) 0.04402(19) Uani 1 1 d . . . . .
Co2 Co 0.61785(4) 0.42797(4) 0.17704(8) 0.0567(2) Uani 1 1 d . . . . .
Br2 Br 0.33462(4) 0.27328(4) 0.56212(9) 0.1114(3) Uani 1 1 d . . . . .
O3 O -0.02546(17) 0.06983(14) 0.3323(3) 0.0451(8) Uani 1 1 d . . . . .
O2 O -0.16085(18) 0.02631(16) 0.1624(4) 0.0548(9) Uani 1 1 d . . . . .
O5 O 0.56189(18) 0.43296(16) 0.3403(4) 0.0576(10) Uani 1 1 d . . . . .
O4 O 0.66959(19) 0.50693(18) 0.2222(4) 0.0676(11) Uani 1 1 d . . . . .
N1 N -0.0322(2) 0.06019(17) -0.0302(4) 0.0407(10) Uani 1 1 d . . . . .
N2 N -0.0141(2) 0.16644(18) 0.1457(5) 0.0487(11) Uani 1 1 d . . . . .
O1 O -0.1665(2) 0.14628(18) 0.0880(5) 0.0827(13) Uani 1 1 d . . . . .
N3 N 0.5513(2) 0.45052(19) -0.0260(4) 0.0486(11) Uani 1 1 d . . . . .
O7 O 0.7131(2) 0.3968(2) 0.1188(5) 0.0833(13) Uani 1 1 d . . . . .
C1 C 0.0282(2) 0.0974(2) 0.4118(5) 0.0373(11) Uani 1 1 d . . . . .
N4 N 0.5754(3) 0.3421(2) 0.1349(6) 0.0673(13) Uani 1 1 d . . . . .
C6 C 0.0588(3) 0.1528(2) 0.3756(5) 0.0411(12) Uani 1 1 d . . . . .
C7 C 0.0366(3) 0.1831(2) 0.2430(6) 0.0482(13) Uani 1 1 d . . . . .
H7 H 0.061729 0.218265 0.226880 0.058 Uiso 1 1 calc R U . . .
C3 C 0.1125(3) 0.0980(2) 0.6319(5) 0.0492(13) Uani 1 1 d . . . . .
H3 H 0.131241 0.079431 0.716919 0.059 Uiso 1 1 calc R U . . .
C11 C -0.0670(3) 0.0044(2) -0.0924(5) 0.0436(12) Uani 1 1 d . . . . .
H11A H -0.049447 -0.002849 -0.184170 0.052 Uiso 1 1 calc R U . . .
H11B H -0.120785 0.009638 -0.108733 0.052 Uiso 1 1 calc R U . . .
C2 C 0.0583(3) 0.0704(2) 0.5404(5) 0.0459(12) Uani 1 1 d . . . . .
H2 H 0.040996 0.033103 0.563965 0.055 Uiso 1 1 calc R U . . .
C5 C 0.1143(3) 0.1797(2) 0.4723(6) 0.0494(13) Uani 1 1 d . . . . .
H5 H 0.133946 0.216327 0.449349 0.059 Uiso 1 1 calc R U . . .
C18 C 0.5132(3) 0.3965(3) 0.3849(6) 0.0544(14) Uani 1 1 d . . . . .
C12 C 0.0493(3) 0.0486(2) -0.0019(5) 0.0452(12) Uani 1 1 d . . . . .
H12A H 0.073860 0.083438 0.043006 0.054 Uiso 1 1 calc R U . . .
H12B H 0.068937 0.042177 -0.092035 0.054 Uiso 1 1 calc R U . . .
C4 C 0.1397(3) 0.1534(2) 0.5982(6) 0.0491(13) Uani 1 1 d . . . . .
C23 C 0.4972(3) 0.3393(3) 0.3252(6) 0.0596(15) Uani 1 1 d . . . . .
C10 C -0.0474(3) 0.1079(2) -0.1410(5) 0.0545(14) Uani 1 1 d . . . . .
H10A H -0.100751 0.115817 -0.153394 0.065 Uiso 1 1 calc R U . . .
H10B H -0.034627 0.092361 -0.230929 0.065 Uiso 1 1 calc R U . . .
C9 C -0.0069(3) 0.1665(2) -0.1116(6) 0.0632(16) Uani 1 1 d . . . . .
H9A H -0.016259 0.191067 -0.196452 0.076 Uiso 1 1 calc R U . . .
H9B H 0.046357 0.158394 -0.096393 0.076 Uiso 1 1 calc R U . . .
C16 C -0.2305(3) 0.0303(3) 0.1262(6) 0.0636(16) Uani 1 1 d . . . . .
C29 C 0.5631(3) 0.5129(2) -0.0679(5) 0.0529(14) Uani 1 1 d . . . . .
H29A H 0.540129 0.518900 -0.165350 0.063 Uiso 1 1 calc R U . . .
H29B H 0.616282 0.520163 -0.065483 0.063 Uiso 1 1 calc R U . . .
C28 C 0.4690(3) 0.4428(2) -0.0277(6) 0.0541(14) Uani 1 1 d . . . . .
H28A H 0.458770 0.402742 0.003388 0.065 Uiso 1 1 calc R U . . .
H28B H 0.444836 0.447614 -0.124680 0.065 Uiso 1 1 calc R U . . .
C24 C 0.5284(3) 0.3155(3) 0.2044(7) 0.0689(17) Uani 1 1 d . . . . .
H24 H 0.513127 0.277587 0.173893 0.083 Uiso 1 1 calc R U . . .
C8 C -0.0273(3) 0.2022(2) 0.0147(6) 0.0622(16) Uani 1 1 d . . . . .
H8A H 0.002735 0.238205 0.025275 0.075 Uiso 1 1 calc R U . . .
H8B H -0.079480 0.213760 -0.001924 0.075 Uiso 1 1 calc R U . . .
C19 C 0.4738(3) 0.4145(3) 0.4962(6) 0.0648(16) Uani 1 1 d . . . . .
H19 H 0.482967 0.452057 0.536003 0.078 Uiso 1 1 calc R U . . .
C27 C 0.5791(3) 0.4117(3) -0.1364(6) 0.0643(16) Uani 1 1 d . . . . .
H27A H 0.632954 0.416198 -0.129937 0.077 Uiso 1 1 calc R U . . .
H27B H 0.558173 0.426059 -0.229815 0.077 Uiso 1 1 calc R U . . .
C22 C 0.4428(3) 0.3036(3) 0.3817(7) 0.0746(19) Uani 1 1 d . . . . .
H22 H 0.431447 0.266160 0.342713 0.090 Uiso 1 1 calc R U . . .
C20 C 0.4219(3) 0.3785(3) 0.5486(6) 0.0733(19) Uani 1 1 d . . . . .
H20 H 0.396799 0.391584 0.623321 0.088 Uiso 1 1 calc R U . . .
C21 C 0.4073(3) 0.3227(4) 0.4903(8) 0.079(2) Uani 1 1 d . . . . .
C31 C 0.7672(4) 0.4272(5) 0.0867(7) 0.087(2) Uani 1 1 d . . . . .
C14 C -0.2355(4) 0.1338(4) 0.0582(8) 0.091(2) Uani 1 1 d . . . . .
C15 C -0.2679(3) 0.0804(4) 0.0764(8) 0.083(2) Uani 1 1 d . . . . .
H15 H -0.319443 0.077678 0.053275 0.100 Uiso 1 1 calc R U . . .
C33 C 0.7305(3) 0.5233(4) 0.1807(7) 0.081(2) Uani 1 1 d . . . . .
C26 C 0.5616(4) 0.3463(3) -0.1277(7) 0.0786(19) Uani 1 1 d . . . . .
H26A H 0.577969 0.326821 -0.210307 0.094 Uiso 1 1 calc R U . . .
H26B H 0.507701 0.341947 -0.135011 0.094 Uiso 1 1 calc R U . . .
C25 C 0.5953(4) 0.3133(3) 0.0042(8) 0.082(2) Uani 1 1 d . . . . .
H25A H 0.577415 0.272467 0.000206 0.099 Uiso 1 1 calc R U . . .
H25B H 0.649293 0.312398 0.006741 0.099 Uiso 1 1 calc R U . . .
C32 C 0.7774(3) 0.4867(5) 0.1119(7) 0.095(3) Uani 1 1 d . . . . .
H32 H 0.819236 0.504309 0.080630 0.114 Uiso 1 1 calc R U . . .
C17 C -0.2749(3) -0.0257(3) 0.1418(9) 0.104(3) Uani 1 1 d . . . . .
H17A H -0.255600 -0.057325 0.088236 0.156 Uiso 1 1 calc R U . . .
H17B H -0.326439 -0.018814 0.106356 0.156 Uiso 1 1 calc R U . . .
H17C H -0.271099 -0.036772 0.240823 0.156 Uiso 1 1 calc R U . . .
C34 C 0.7515(4) 0.5872(4) 0.2110(10) 0.129(3) Uani 1 1 d . . . . .
H34A H 0.712478 0.612723 0.167379 0.193 Uiso 1 1 calc R U . . .
H34B H 0.797252 0.596019 0.172567 0.193 Uiso 1 1 calc R U . . .
H34C H 0.758255 0.593707 0.312356 0.193 Uiso 1 1 calc R U . . .
C30 C 0.8246(4) 0.3938(5) 0.0128(8) 0.130(4) Uani 1 1 d . . . . .
H30A H 0.802271 0.380977 -0.079810 0.194 Uiso 1 1 calc R U . . .
H30B H 0.841784 0.359747 0.068892 0.194 Uiso 1 1 calc R U . . .
H30C H 0.866067 0.419635 0.002321 0.194 Uiso 1 1 calc R U . . .
C13 C -0.2828(4) 0.1857(4) -0.0010(14) 0.180(5) Uani 1 1 d . . . . .
H13A H -0.264764 0.199948 -0.086508 0.270 Uiso 1 1 calc R U . . .
H13B H -0.279941 0.217148 0.068546 0.270 Uiso 1 1 calc R U . . .
H13C H -0.333807 0.173028 -0.022544 0.270 Uiso 1 1 calc R U . . .

loop_
_atom_site_aniso_label
_atom_site_aniso_U_11
_atom_site_aniso_U_22
_atom_site_aniso_U_33
_atom_site_aniso_U_23
_atom_site_aniso_U_13
_atom_site_aniso_U_12
Br1 0.0680(4) 0.0857(5) 0.0718(4) -0.0118(4) 0.0011(3) -0.0351(4)
Co1 0.0391(4) 0.0460(4) 0.0474(4) 0.0006(3) 0.0073(3) 0.0021(3)
Co2 0.0351(4) 0.0736(6) 0.0618(5) 0.0165(4) 0.0068(3) 0.0014(4)
Br2 0.0818(5) 0.1514(8) 0.0963(6) 0.0609(5) -0.0086(4) -0.0561(5)
O3 0.0456(19) 0.044(2) 0.0456(19) -0.0002(16) 0.0049(16) -0.0112(16)
O2 0.039(2) 0.060(2) 0.066(2) 0.0001(19) 0.0095(18) -0.0044(17)
O5 0.047(2) 0.070(3) 0.056(2) 0.0124(19) 0.0079(18) -0.0121(18)
O4 0.037(2) 0.092(3) 0.073(3) 0.021(2) 0.0023(19) -0.0156(19)
N1 0.039(2) 0.043(2) 0.040(2) 0.0036(19) 0.0052(18) 0.0052(19)
N2 0.057(3) 0.039(3) 0.051(3) 0.004(2) 0.010(2) 0.001(2)
O1 0.057(3) 0.061(3) 0.128(4) 0.012(3) 0.002(3) 0.012(2)
N3 0.040(2) 0.057(3) 0.049(3) 0.006(2) 0.007(2) 0.003(2)
O7 0.039(2) 0.126(4) 0.086(3) 0.009(3) 0.014(2) 0.012(2)
C1 0.034(3) 0.039(3) 0.041(3) -0.006(2) 0.013(2) -0.003(2)
N4 0.062(3) 0.060(3) 0.079(4) 0.012(3) 0.007(3) 0.013(3)
C6 0.043(3) 0.036(3) 0.047(3) -0.004(2) 0.016(2) -0.004(2)
C7 0.057(3) 0.034(3) 0.057(4) -0.003(3) 0.021(3) -0.005(2)
C3 0.045(3) 0.062(4) 0.040(3) 0.000(3) 0.005(2) -0.015(3)
C11 0.037(3) 0.055(3) 0.039(3) -0.005(3) 0.003(2) 0.001(2)
C2 0.048(3) 0.046(3) 0.045(3) 0.003(3) 0.012(2) -0.016(2)
C5 0.048(3) 0.047(3) 0.055(3) -0.003(3) 0.015(3) -0.009(3)
C18 0.035(3) 0.071(4) 0.055(3) 0.021(3) -0.005(3) -0.009(3)
C12 0.044(3) 0.047(3) 0.046(3) -0.002(2) 0.011(2) -0.002(2)
C4 0.042(3) 0.057(4) 0.050(3) -0.011(3) 0.014(3) -0.012(3)
C23 0.051(3) 0.067(4) 0.058(4) 0.022(3) -0.005(3) -0.003(3)
C10 0.065(4) 0.055(4) 0.043(3) 0.008(3) 0.004(3) 0.008(3)
C9 0.079(4) 0.051(4) 0.059(4) 0.020(3) 0.010(3) -0.001(3)
C16 0.041(3) 0.087(5) 0.064(4) -0.015(3) 0.009(3) -0.007(3)
C29 0.038(3) 0.071(4) 0.050(3) 0.012(3) 0.007(2) -0.003(3)
C28 0.041(3) 0.060(4) 0.059(3) 0.008(3) -0.002(3) -0.002(3)
C24 0.064(4) 0.050(4) 0.090(5) 0.018(4) -0.006(4) 0.003(3)
C8 0.074(4) 0.041(3) 0.072(4) 0.015(3) 0.006(3) -0.001(3)
C19 0.056(3) 0.085(4) 0.052(3) 0.018(3) 0.002(3) -0.024(3)
C27 0.060(4) 0.078(4) 0.056(4) 0.003(3) 0.009(3) 0.008(3)
C22 0.067(4) 0.075(5) 0.076(5) 0.030(4) -0.016(4) -0.017(4)
C20 0.055(4) 0.116(6) 0.047(4) 0.027(4) 0.000(3) -0.016(4)
C21 0.058(4) 0.108(6) 0.067(5) 0.038(4) -0.011(3) -0.031(4)
C31 0.037(4) 0.165(8) 0.059(4) 0.009(5) -0.002(3) 0.005(5)
C14 0.055(4) 0.090(6) 0.125(6) 0.005(5) -0.004(4) 0.025(4)
C15 0.034(3) 0.097(6) 0.114(6) 0.005(5) -0.008(3) 0.009(4)
C33 0.043(4) 0.126(6) 0.071(4) 0.032(4) -0.003(3) -0.028(4)
C26 0.084(5) 0.076(5) 0.076(5) -0.011(4) 0.010(4) 0.013(4)
C25 0.078(5) 0.063(4) 0.108(6) -0.010(4) 0.019(4) 0.013(4)
C32 0.036(4) 0.184(9) 0.067(5) 0.027(5) 0.012(3) -0.022(5)
C17 0.047(4) 0.107(6) 0.157(7) -0.009(5) 0.008(4) -0.031(4)
C34 0.085(5) 0.141(8) 0.161(8) 0.030(6) 0.012(5) -0.064(5)
C30 0.055(4) 0.256(11) 0.082(5) -0.024(6) 0.026(4) 0.016(6)
C13 0.075(6) 0.118(8) 0.333(16) 0.049(9) -0.034(8) 0.046(5)

loop_
_atom_type_symbol
_atom_type_description
_atom_type_scat_dispersion_real
_atom_type_scat_dispersion_imag
_atom_type_scat_source
C C 0.0033 0.0016 'International Tables Vol C Tables 4.2.6.8 and 6.1.1.4'
H H 0.0000 0.0000 'International Tables Vol C Tables 4.2.6.8 and 6.1.1.4'
Br Br -0.2901 2.4595 'International Tables Vol C Tables 4.2.6.8 and 6.1.1.4'
Co Co 0.3494 0.9721 'International Tables Vol C Tables 4.2.6.8 and 6.1.1.4'
N N 0.0061 0.0033 'International Tables Vol C Tables 4.2.6.8 and 6.1.1.4'
O O 0.0106 0.0060 'International Tables Vol C Tables 4.2.6.8 and 6.1.1.4'

loop_
_geom_angle_atom_site_label_1
_geom_angle_atom_site_label_2
_geom_angle_atom_site_label_3
_geom_angle
_geom_angle_site_symmetry_1
_geom_angle_site_symmetry_3
_geom_angle_publ_flag
O3 Co1 O2 94.64(14) . . ?
O3 Co1 N1 112.35(14) . . ?
O3 Co1 N2 88.43(15) . . ?
O3 Co1 O1 137.15(17) . . ?
O2 Co1 N1 99.30(14) . . ?
O2 Co1 N2 172.68(15) . . ?
N2 Co1 N1 85.63(15) . . ?
O1 Co1 O2 87.66(16) . . ?
O1 Co1 N1 109.42(17) . . ?
O1 Co1 N2 85.58(17) . . ?
O5 Co2 O4 93.03(15) . . ?
O5 Co2 N3 113.40(15) . . ?
O5 Co2 O7 141.83(17) . . ?
O5 Co2 N4 89.48(18) . . ?
O4 Co2 N3 99.85(15) . . ?
O4 Co2 N4 173.96(17) . . ?
O7 Co2 O4 88.57(18) . . ?
O7 Co2 N3 103.82(16) . . ?
O7 Co2 N4 86.1(2) . . ?
N4 Co2 N3 84.16(17) . . ?
C1 O3 Co1 131.6(3) . . ?
C16 O2 Co1 127.2(4) . . ?
C18 O5 Co2 130.7(4) . . ?
C33 O4 Co2 125.8(5) . . ?
C11 N1 Co1 112.8(3) . . ?
C11 N1 C10 107.0(4) . . ?
C12 N1 Co1 114.7(3) . . ?
C12 N1 C11 106.5(4) . . ?
C12 N1 C10 110.1(4) . . ?
C10 N1 Co1 105.4(3) . . ?
C7 N2 Co1 126.2(4) . . ?
C7 N2 C8 118.4(4) . . ?
C8 N2 Co1 115.4(3) . . ?
C14 O1 Co1 128.1(4) . . ?
C29 N3 Co2 111.8(3) . . ?
C29 N3 C28 106.4(4) . . ?
C29 N3 C27 107.2(4) . . ?
C28 N3 Co2 114.9(3) . . ?
C27 N3 Co2 106.3(3) . . ?
C27 N3 C28 110.0(4) . . ?
C31 O7 Co2 126.6(5) . . ?
O3 C1 C6 124.0(4) . . ?
O3 C1 C2 118.3(4) . . ?
C2 C1 C6 117.7(4) . . ?
C24 N4 Co2 125.5(5) . . ?
C24 N4 C25 117.9(6) . . ?
C25 N4 Co2 116.2(4) . . ?
C1 C6 C7 123.3(5) . . ?
C5 C6 C1 119.2(5) . . ?
C5 C6 C7 117.5(4) . . ?
N2 C7 C6 126.0(5) . . ?
N2 C7 H7 117.0 . . ?
C6 C7 H7 117.0 . . ?
C2 C3 H3 119.8 . . ?
C2 C3 C4 120.3(5) . . ?
C4 C3 H3 119.8 . . ?
N1 C11 H11A 109.1 . . ?
N1 C11 H11B 109.1 . . ?
N1 C11 C12 112.7(4) . 3 ?
H11A C11 H11B 107.8 . . ?
C12 C11 H11A 109.1 3 . ?
C12 C11 H11B 109.1 3 . ?
C1 C2 H2 119.3 . . ?
C3 C2 C1 121.4(5) . . ?
C3 C2 H2 119.3 . . ?
C6 C5 H5 119.4 . . ?
C4 C5 C6 121.2(5) . . ?
C4 C5 H5 119.4 . . ?
O5 C18 C23 123.5(5) . . ?
O5 C18 C19 118.9(5) . . ?
C19 C18 C23 117.5(5) . . ?
N1 C12 C11 112.4(4) . 3 ?
N1 C12 H12A 109.1 . . ?
N1 C12 H12B 109.1 . . ?
C11 C12 H12A 109.1 3 . ?
C11 C12 H12B 109.1 3 . ?
H12A C12 H12B 107.9 . . ?
C3 C4 Br1 118.4(4) . . ?
C5 C4 Br1 121.6(4) . . ?
C5 C4 C3 120.0(5) . . ?
C18 C23 C24 124.8(5) . . ?
C18 C23 C22 118.6(6) . . ?
C22 C23 C24 116.4(6) . . ?
N1 C10 H10A 108.1 . . ?
N1 C10 H10B 108.1 . . ?
N1 C10 C9 116.7(4) . . ?
H10A C10 H10B 107.3 . . ?
C9 C10 H10A 108.1 . . ?
C9 C10 H10B 108.1 . . ?
C10 C9 H9A 108.2 . . ?
C10 C9 H9B 108.2 . . ?
C10 C9 C8 116.5(5) . . ?
H9A C9 H9B 107.3 . . ?
C8 C9 H9A 108.2 . . ?
C8 C9 H9B 108.2 . . ?
O2 C16 C15 125.7(6) . . ?
O2 C16 C17 115.9(6) . . ?
C15 C16 C17 118.4(6) . . ?
N3 C29 H29A 109.0 . . ?
N3 C29 H29B 109.0 . . ?
N3 C29 C28 112.8(4) . 3_665 ?
H29A C29 H29B 107.8 . . ?
C28 C29 H29A 109.0 3_665 . ?
C28 C29 H29B 109.0 3_665 . ?
N3 C28 C29 111.8(4) . 3_665 ?
N3 C28 H28A 109.3 . . ?
N3 C28 H28B 109.3 . . ?
C29 C28 H28A 109.3 3_665 . ?
C29 C28 H28B 109.3 3_665 . ?
H28A C28 H28B 107.9 . . ?
N4 C24 C23 125.7(6) . . ?
N4 C24 H24 117.2 . . ?
C23 C24 H24 117.2 . . ?
N2 C8 C9 109.9(4) . . ?
N2 C8 H8A 109.7 . . ?
N2 C8 H8B 109.7 . . ?
C9 C8 H8A 109.7 . . ?
C9 C8 H8B 109.7 . . ?
H8A C8 H8B 108.2 . . ?
C18 C19 H19 118.9 . . ?
C20 C19 C18 122.1(6) . . ?
C20 C19 H19 118.9 . . ?
N3 C27 H27A 108.2 . . ?
N3 C27 H27B 108.2 . . ?
N3 C27 C26 116.2(5) . . ?
H27A C27 H27B 107.4 . . ?
C26 C27 H27A 108.2 . . ?
C26 C27 H27B 108.2 . . ?
C23 C22 H22 119.3 . . ?
C21 C22 C23 121.4(7) . . ?
C21 C22 H22 119.3 . . ?
C19 C20 H20 120.1 . . ?
C19 C20 C21 119.7(6) . . ?
C21 C20 H20 120.1 . . ?
C22 C21 Br2 119.8(6) . . ?
C22 C21 C20 120.6(6) . . ?
C20 C21 Br2 119.6(6) . . ?
O7 C31 C32 125.5(7) . . ?
O7 C31 C30 115.9(9) . . ?
C32 C31 C30 118.6(8) . . ?
O1 C14 C15 126.3(6) . . ?
O1 C14 C13 113.9(7) . . ?
C15 C14 C13 119.8(7) . . ?
C16 C15 H15 117.6 . . ?
C14 C15 C16 124.8(6) . . ?
C14 C15 H15 117.6 . . ?
O4 C33 C32 124.8(7) . . ?
O4 C33 C34 115.3(7) . . ?
C32 C33 C34 119.9(6) . . ?
C27 C26 H26A 108.0 . . ?
C27 C26 H26B 108.0 . . ?
C27 C26 C25 117.2(6) . . ?
H26A C26 H26B 107.2 . . ?
C25 C26 H26A 108.0 . . ?
C25 C26 H26B 108.0 . . ?
N4 C25 C26 111.0(5) . . ?
N4 C25 H25A 109.4 . . ?
N4 C25 H25B 109.4 . . ?
C26 C25 H25A 109.4 . . ?
C26 C25 H25B 109.4 . . ?
H25A C25 H25B 108.0 . . ?
C31 C32 C33 125.5(6) . . ?
C31 C32 H32 117.2 . . ?
C33 C32 H32 117.2 . . ?
C16 C17 H17A 109.5 . . ?
C16 C17 H17B 109.5 . . ?
C16 C17 H17C 109.5 . . ?
H17A C17 H17B 109.5 . . ?
H17A C17 H17C 109.5 . . ?
H17B C17 H17C 109.5 . . ?
C33 C34 H34A 109.5 . . ?
C33 C34 H34B 109.5 . . ?
C33 C34 H34C 109.5 . . ?
H34A C34 H34B 109.5 . . ?
H34A C34 H34C 109.5 . . ?
H34B C34 H34C 109.5 . . ?
C31 C30 H30A 109.5 . . ?
C31 C30 H30B 109.5 . . ?
C31 C30 H30C 109.5 . . ?
H30A C30 H30B 109.5 . . ?
H30A C30 H30C 109.5 . . ?
H30B C30 H30C 109.5 . . ?
C14 C13 H13A 109.5 . . ?
C14 C13 H13B 109.5 . . ?
C14 C13 H13C 109.5 . . ?
H13A C13 H13B 109.5 . . ?
H13A C13 H13C 109.5 . . ?
H13B C13 H13C 109.5 . . ?

loop_
_geom_bond_atom_site_label_1
_geom_bond_atom_site_label_2
_geom_bond_distance
_geom_bond_site_symmetry_2
_geom_bond_publ_flag
Br1 C4 1.899(5) . ?
Co1 O3 1.935(3) . ?
Co1 O2 2.035(3) . ?
Co1 N1 2.169(4) . ?
Co1 N2 2.098(4) . ?
Co1 O1 1.980(4) . ?
Co2 O5 1.942(3) . ?
Co2 O4 2.023(4) . ?
Co2 N3 2.191(4) . ?
Co2 O7 1.991(4) . ?
Co2 N4 2.094(5) . ?
Br2 C21 1.902(6) . ?
O3 C1 1.305(5) . ?
O2 C16 1.263(6) . ?
O5 C18 1.305(6) . ?
O4 C33 1.264(6) . ?
N1 C11 1.487(6) . ?
N1 C12 1.483(6) . ?
N1 C10 1.497(6) . ?
N2 C7 1.270(6) . ?
N2 C8 1.468(6) . ?
O1 C14 1.271(7) . ?
N3 C29 1.477(6) . ?
N3 C28 1.491(6) . ?
N3 C27 1.490(6) . ?
O7 C31 1.256(8) . ?
C1 C6 1.418(6) . ?
C1 C2 1.403(6) . ?
N4 C24 1.279(7) . ?
N4 C25 1.474(7) . ?
C6 C7 1.438(7) . ?
C6 C5 1.405(7) . ?
C7 H7 0.9300 . ?
C3 H3 0.9300 . ?
C3 C2 1.370(6) . ?
C3 C4 1.387(7) . ?
C11 H11A 0.9700 . ?
C11 H11B 0.9700 . ?
C11 C12 1.498(6) 3 ?
C2 H2 0.9300 . ?
C5 H5 0.9300 . ?
C5 C4 1.356(7) . ?
C18 C23 1.418(8) . ?
C18 C19 1.396(8) . ?
C12 H12A 0.9700 . ?
C12 H12B 0.9700 . ?
C23 C24 1.432(8) . ?
C23 C22 1.419(8) . ?
C10 H10A 0.9700 . ?
C10 H10B 0.9700 . ?
C10 C9 1.513(7) . ?
C9 H9A 0.9700 . ?
C9 H9B 0.9700 . ?
C9 C8 1.517(7) . ?
C16 C15 1.365(9) . ?
C16 C17 1.507(8) . ?
C29 H29A 0.9700 . ?
C29 H29B 0.9700 . ?
C29 C28 1.503(7) 3_665 ?
C28 H28A 0.9700 . ?
C28 H28B 0.9700 . ?
C24 H24 0.9300 . ?
C8 H8A 0.9700 . ?
C8 H8B 0.9700 . ?
C19 H19 0.9300 . ?
C19 C20 1.372(7) . ?
C27 H27A 0.9700 . ?
C27 H27B 0.9700 . ?
C27 C26 1.505(8) . ?
C22 H22 0.9300 . ?
C22 C21 1.341(9) . ?
C20 H20 0.9300 . ?
C20 C21 1.379(9) . ?
C31 C32 1.365(10) . ?
C31 C30 1.513(9) . ?
C14 C15 1.353(9) . ?
C14 C13 1.509(9) . ?
C15 H15 0.9300 . ?
C33 C32 1.394(10) . ?
C33 C34 1.501(10) . ?
C26 H26A 0.9700 . ?
C26 H26B 0.9700 . ?
C26 C25 1.510(9) . ?
C25 H25A 0.9700 . ?
C25 H25B 0.9700 . ?
C32 H32 0.9300 . ?
C17 H17A 0.9600 . ?
C17 H17B 0.9600 . ?
C17 H17C 0.9600 . ?
C34 H34A 0.9600 . ?
C34 H34B 0.9600 . ?
C34 H34C 0.9600 . ?
C30 H30A 0.9600 . ?
C30 H30B 0.9600 . ?
C30 H30C 0.9600 . ?
C13 H13A 0.9600 . ?
C13 H13B 0.9600 . ?
C13 H13C 0.9600 . ?

loop_
_geom_torsion_atom_site_label_1
_geom_torsion_atom_site_label_2
_geom_torsion_atom_site_label_3
_geom_torsion_atom_site_label_4
_geom_torsion
_geom_torsion_site_symmetry_1
_geom_torsion_site_symmetry_2
_geom_torsion_site_symmetry_3
_geom_torsion_site_symmetry_4
_geom_torsion_publ_flag
Co1 O3 C1 C6 -2.4(6) . . . . ?
Co1 O3 C1 C2 178.3(3) . . . . ?
Co1 O2 C16 C15 -1.9(9) . . . . ?
Co1 O2 C16 C17 178.8(4) . . . . ?
Co1 N1 C11 C12 -70.4(4) . . . 3 ?
Co1 N1 C12 C11 69.4(4) . . . 3 ?
Co1 N1 C10 C9 69.2(5) . . . . ?
Co1 N2 C7 C6 2.5(7) . . . . ?
Co1 N2 C8 C9 -66.1(5) . . . . ?
Co1 O1 C14 C15 6.1(12) . . . . ?
Co1 O1 C14 C13 -174.8(6) . . . . ?
Co2 O5 C18 C23 7.3(7) . . . . ?
Co2 O5 C18 C19 -171.9(4) . . . . ?
Co2 O4 C33 C32 -8.8(9) . . . . ?
Co2 O4 C33 C34 171.6(5) . . . . ?
Co2 N3 C29 C28 -69.1(4) . . . 3_665 ?
Co2 N3 C28 C29 67.8(5) . . . 3_665 ?
Co2 N3 C27 C26 69.6(5) . . . . ?
Co2 O7 C31 C32 13.6(10) . . . . ?
Co2 O7 C31 C30 -165.9(4) . . . . ?
Co2 N4 C24 C23 -1.2(8) . . . . ?
Co2 N4 C25 C26 -65.1(6) . . . . ?
O3 C1 C6 C7 -3.5(7) . . . . ?
O3 C1 C6 C5 177.3(4) . . . . ?
O3 C1 C2 C3 -177.3(4) . . . . ?
O2 C16 C15 C14 0.1(12) . . . . ?
O5 C18 C23 C24 -3.9(8) . . . . ?
O5 C18 C23 C22 -179.5(5) . . . . ?
O5 C18 C19 C20 -179.9(5) . . . . ?
O4 C33 C32 C31 -4.1(11) . . . . ?
N1 C10 C9 C8 -65.7(6) . . . . ?
O1 C14 C15 C16 -2.3(13) . . . . ?
N3 C27 C26 C25 -63.6(7) . . . . ?
O7 C31 C32 C33 1.7(12) . . . . ?
C1 C6 C7 N2 3.2(8) . . . . ?
C1 C6 C5 C4 0.9(7) . . . . ?
C6 C1 C2 C3 3.4(7) . . . . ?
C6 C5 C4 Br1 -176.4(3) . . . . ?
C6 C5 C4 C3 2.0(7) . . . . ?
C7 N2 C8 C9 114.2(5) . . . . ?
C7 C6 C5 C4 -178.4(5) . . . . ?
C11 N1 C12 C11 -56.2(5) . . . 3 ?
C11 N1 C10 C9 -170.4(4) . . . . ?
C2 C1 C6 C7 175.7(4) . . . . ?
C2 C1 C6 C5 -3.5(6) . . . . ?
C2 C3 C4 Br1 176.3(4) . . . . ?
C2 C3 C4 C5 -2.1(7) . . . . ?
C5 C6 C7 N2 -177.5(5) . . . . ?
C18 C23 C24 N4 0.9(9) . . . . ?
C18 C23 C22 C21 -0.6(9) . . . . ?
C18 C19 C20 C21 -0.4(9) . . . . ?
C12 N1 C11 C12 56.3(5) . . . 3 ?
C12 N1 C10 C9 -55.0(6) . . . . ?
C4 C3 C2 C1 -0.7(7) . . . . ?
C23 C18 C19 C20 0.9(8) . . . . ?
C23 C22 C21 Br2 179.9(4) . . . . ?
C23 C22 C21 C20 1.1(10) . . . . ?
C10 N1 C11 C12 174.1(4) . . . 3 ?
C10 N1 C12 C11 -171.9(4) . . . 3 ?
C10 C9 C8 N2 57.9(7) . . . . ?
C29 N3 C28 C29 -56.4(6) . . . 3_665 ?
C29 N3 C27 C26 -170.7(5) . . . . ?
C28 N3 C29 C28 57.1(6) . . . 3_665 ?
C28 N3 C27 C26 -55.4(6) . . . . ?
C24 N4 C25 C26 108.1(6) . . . . ?
C24 C23 C22 C21 -176.7(6) . . . . ?
C8 N2 C7 C6 -177.9(5) . . . . ?
C19 C18 C23 C24 175.4(5) . . . . ?
C19 C18 C23 C22 -0.3(8) . . . . ?
C19 C20 C21 Br2 -179.4(4) . . . . ?
C19 C20 C21 C22 -0.6(9) . . . . ?
C27 N3 C29 C28 174.8(4) . . . 3_665 ?
C27 N3 C28 C29 -172.3(4) . . . 3_665 ?
C27 C26 C25 N4 55.4(8) . . . . ?
C22 C23 C24 N4 176.7(5) . . . . ?
C25 N4 C24 C23 -173.7(5) . . . . ?
C17 C16 C15 C14 179.4(7) . . . . ?
C34 C33 C32 C31 175.5(7) . . . . ?
C30 C31 C32 C33 -178.9(6) . . . . ?
C13 C14 C15 C16 178.7(8) . . . . ?
